data_7718829
loop_
_publ_author_name
'Drze&#x17c;d&#x17c;on, Joanna'
'Bia&#x142;ek, Marzena'
'Zappia, Stefania'
'Lopresti, Mattia'
'Palin, Luca'
'Jarzembska, Katarzyna N.'
'Kami&#x144;ski, Rados&#x142;aw'
'Datta, Janusz'

_publ_section_title
;
 Nb(V), Ta(V), and V(IV) catalyst-driven development of
 temperature-responsive self-healing materials based on methyl
 methacrylate.
;
_journal_issue 25
_journal_name_full 'Dalton transactions (Cambridge, England : 2003)'
_journal_page_first 9901
_journal_page_last 9913
_journal_paper_doi 10.1039/d5dt01073j
_journal_volume 54
_journal_year 2025
_chemical_compound_source Synthesis
_chemical_formula_moiety 'C21 H23 N O5 V'
_chemical_formula_sum 'C21 H23 N O5 V'
_chemical_formula_weight 420.34
_chemical_name_common '4-Phenylpyridine vanadyl-bis(acetylacetonate)'
_chemical_name_systematic '4-Phenylpyridine vanadyl-bis(acetylacetonate)'
_space_group_crystal_system monoclinic
_space_group_IT_number 15
_space_group_name_Hall '-C 2yc'
_space_group_name_H-M_alt 'C 1 2/c 1'
_atom_sites_solution_hydrogens geom
_atom_sites_solution_primary dual
_audit_creation_date 2024-09-12
_audit_creation_method
;
Olex2 1.5
(compiled 2023.03.06 svn.rbb2c1857 for OlexSys, GUI svn.r6748)
;
_audit_update_record
;
2024-09-12 deposited with the CCDC.	2025-05-29 downloaded from the CCDC.
;
_cell_angle_alpha 90
_cell_angle_beta 108.968(7)
_cell_angle_gamma 90
_cell_formula_units_Z 8
_cell_length_a 24.2547(15)
_cell_length_b 8.0765(5)
_cell_length_c 21.6591(12)
_cell_measurement_reflns_used 2921
_cell_measurement_temperature 293(2)
_cell_measurement_theta_max 24.7580
_cell_measurement_theta_min 3.0410
_cell_volume 4012.5(4)
_computing_cell_refinement 'CrysAlisPro 1.171.38.41 (Rigaku OD, 2015)'
_computing_data_collection 'CrysAlisPro 1.171.38.41 (Rigaku OD, 2015)'
_computing_data_reduction 'CrysAlisPro 1.171.38.41 (Rigaku OD, 2015)'
_computing_molecular_graphics 'Olex2 1.5 (Dolomanov et al., 2009)'
_computing_publication_material 'Olex2 1.5 (Dolomanov et al., 2009)'
_computing_structure_refinement 'SHELXL 2018/3 (Sheldrick, 2015)'
_computing_structure_solution 'SHELXT 2018/2 (Sheldrick, 2018)'
_diffrn_ambient_pressure 101.325
_diffrn_ambient_temperature 293(2)
_diffrn_detector 'CCD plate'
_diffrn_detector_area_resol_mean 8.6225
_diffrn_detector_type Sapphire3
_diffrn_measured_fraction_theta_full 0.900
_diffrn_measured_fraction_theta_max 0.890
_diffrn_measurement_details
;
List of Runs (angles in degrees, time in seconds):

  # Type    Start    End  Width  t~exp~   \w     \q     \k     \f   Frames
#--------------------------------------------------------------------------
  1  \w    -37.00  11.00   1.00    5.00    --   19.06 112.00 168.00   48
  2  \w     38.00 105.00   1.00    5.00    --   19.06 179.00 150.00   67
  3  \w    -52.00  61.00   1.00    5.00    --   19.06 -37.00 120.00  113
  4  \w    -60.00   1.00   1.00    5.00    --   19.06  15.00-165.00   61
;
_diffrn_measurement_device 'four-circle diffractometer'
_diffrn_measurement_device_type 'Xcalibur, Sapphire3'
_diffrn_measurement_method '\w scans'
_diffrn_orient_matrix_type 'CrysAlisPro convention (1999,Acta A55,543-557)'
_diffrn_orient_matrix_UB_11 0.0019794000
_diffrn_orient_matrix_UB_12 0.0458397000
_diffrn_orient_matrix_UB_13 0.0285716000
_diffrn_orient_matrix_UB_21 -0.0057212000
_diffrn_orient_matrix_UB_22 -0.0730183000
_diffrn_orient_matrix_UB_23 0.0150881000
_diffrn_orient_matrix_UB_31 0.0303223000
_diffrn_orient_matrix_UB_32 -0.0167453000
_diffrn_orient_matrix_UB_33 0.0124557000
_diffrn_radiation_monochromator graphite
_diffrn_radiation_probe x-ray
_diffrn_radiation_type 'Mo K\a'
_diffrn_radiation_wavelength 0.71073
_diffrn_reflns_av_R_equivalents 0.0305
_diffrn_reflns_av_unetI/netI 0.0409
_diffrn_reflns_Laue_measured_fraction_full 0.900
_diffrn_reflns_Laue_measured_fraction_max 0.890
_diffrn_reflns_limit_h_max 28
_diffrn_reflns_limit_h_min -29
_diffrn_reflns_limit_k_max 7
_diffrn_reflns_limit_k_min -9
_diffrn_reflns_limit_l_max 26
_diffrn_reflns_limit_l_min -26
_diffrn_reflns_number 6979
_diffrn_reflns_point_group_measured_fraction_full 0.900
_diffrn_reflns_point_group_measured_fraction_max 0.890
_diffrn_reflns_theta_full 25.242
_diffrn_reflns_theta_max 25.332
_diffrn_reflns_theta_min 2.952
_diffrn_source 'fine-focus sealed X-ray tube'
_diffrn_source_type 'Enhance (Mo) X-ray Source'
_exptl_absorpt_coefficient_mu 0.526
_exptl_absorpt_correction_T_max 1.00000
_exptl_absorpt_correction_T_min 0.91930
_exptl_absorpt_correction_type multi-scan
_exptl_absorpt_process_details
;
CrysAlisPro 1.171.38.41 (Rigaku Oxford Diffraction, 2015)
Empirical absorption correction using spherical harmonics,
 implemented in SCALE3 ABSPACK scaling algorithm.
;
_exptl_crystal_colour Red
_exptl_crystal_density_diffrn 1.392
_exptl_crystal_description Twins
_exptl_crystal_F_000 1752
_exptl_crystal_recrystallization_method Evaporation
_exptl_crystal_size_max 0.100
_exptl_crystal_size_mid 0.075
_exptl_crystal_size_min 0.050
_refine_diff_density_max 1.054
_refine_diff_density_min -0.800
_refine_diff_density_rms 0.073
_refine_ls_extinction_method none
_refine_ls_goodness_of_fit_ref 1.048
_refine_ls_hydrogen_treatment constr
_refine_ls_matrix_type full
_refine_ls_number_parameters 257
_refine_ls_number_reflns 3273
_refine_ls_number_restraints 0
_refine_ls_restrained_S_all 1.048
_refine_ls_R_factor_all 0.0901
_refine_ls_R_factor_gt 0.0708
_refine_ls_shift/su_max 0.000
_refine_ls_shift/su_mean 0.000
_refine_ls_structure_factor_coef Fsqd
_refine_ls_weighting_details 'w=1/[\s^2^(Fo^2^)+(0.0832P)^2^+16.2737P] where P=(Fo^2^+2Fc^2^)/3'
_refine_ls_weighting_scheme calc
_refine_ls_wR_factor_gt 0.1720
_refine_ls_wR_factor_ref 0.1873
_reflns_Friedel_coverage 0.000
_reflns_number_gt 2527
_reflns_number_total 3273
_reflns_threshold_expression 'I > 2\s(I)'
_cod_data_source_file d5dt01073j2.cif
_cod_data_source_block exp_377
_cod_depositor_comments 'Adding full bibliography for 7718829--7718831.cif.'
_cod_original_sg_symbol_H-M 'C 2/c'
_cod_database_code 7718829
_shelx_shelxl_version_number 2019/3
_shelx_space_group_comment
;
The symmetry employed for this shelxl refinement is uniquely defined
by the following loop, which should always be used as a source of
symmetry information in preference to the above space-group names.
They are only intended as comments.
;
_olex2_refinement_description
;
1. Fixed Uiso
 At 1.2 times of:
  All C(H) groups
 At 1.5 times of:
  All C(H,H,H) groups
2.a Aromatic/amide H refined with riding coordinates:
 C00D(H00D), C00E(H00E), C00G(H00G), C00H(H00H), C00I(H00I), C00J(H00J),
 C00K(H00K), C00M(H00M), C00P(H00R), C00R(H00V), C00S(H00W)
2.b Idealised Me refined as rotating group:
 C00L(H00A,H00B,H00C), C00N(H00F,H00L,H00N), C00O(H00O,H00P,H00Q), C00Q(H00S,
 H00T,H00U)
;
_olex2_submission_special_instructions 'No special instructions were received'
_oxdiff_exptl_absorpt_empirical_details
;
Empirical correction (ABSPACK) includes:
- Absorption correction using spherical harmonics
- Frame scaling
;
_oxdiff_exptl_absorpt_empirical_full_max 1.149
_oxdiff_exptl_absorpt_empirical_full_min 0.701

loop_
_space_group_symop_operation_xyz
'x, y, z'
'-x, y, -z+1/2'
'x+1/2, y+1/2, z'
'-x+1/2, y+1/2, -z+1/2'
'-x, -y, -z'
'x, -y, z-1/2'
'-x+1/2, -y+1/2, -z'
'x+1/2, -y+1/2, z-1/2'

loop_
_atom_site_label
_atom_site_type_symbol
_atom_site_fract_x
_atom_site_fract_y
_atom_site_fract_z
_atom_site_U_iso_or_equiv
_atom_site_adp_type
_atom_site_occupancy
_atom_site_site_symmetry_order
_atom_site_calc_flag
_atom_site_refinement_flags_posn
_atom_site_refinement_flags_adp
_atom_site_refinement_flags_occupancy
_atom_site_disorder_assembly
_atom_site_disorder_group
V01 V 0.61099(3) 0.56237(11) 0.41390(4) 0.0463(3) Uani 1 1 d . . . . .
O002 O 0.60313(13) 0.4308(4) 0.33375(14) 0.0450(8) Uani 1 1 d . . . . .
O003 O 0.58281(15) 0.3371(4) 0.44586(16) 0.0530(9) Uani 1 1 d . . . . .
O004 O 0.69082(14) 0.4810(5) 0.45611(16) 0.0574(9) Uani 1 1 d . . . . .
O005 O 0.61163(14) 0.6466(5) 0.49987(15) 0.0591(10) Uani 1 1 d . . . . .
O006 O 0.62475(15) 0.7311(4) 0.38274(18) 0.0597(9) Uani 1 1 d . . . . .
N007 N 0.51874(16) 0.6128(5) 0.38171(17) 0.0419(9) Uani 1 1 d . . . . .
C008 C 0.40224(18) 0.7194(6) 0.3424(2) 0.0406(10) Uani 1 1 d . . . . .
C009 C 0.34293(19) 0.7861(6) 0.3237(2) 0.0426(11) Uani 1 1 d . . . . .
C00A C 0.58722(19) 0.2846(6) 0.3165(2) 0.0484(12) Uani 1 1 d . . . . .
C00B C 0.5687(2) 0.2024(7) 0.4160(3) 0.0579(14) Uani 1 1 d . . . . .
C00C C 0.6550(2) 0.6817(6) 0.5478(2) 0.0554(13) Uani 1 1 d . . . . .
C00D C 0.3180(2) 0.8633(7) 0.2635(3) 0.0575(13) Uani 1 1 d . . . . .
H00D H 0.338185 0.866199 0.233616 0.069 Uiso 1 1 calc R U . . .
C00E C 0.3106(2) 0.7811(7) 0.3660(3) 0.0579(13) Uani 1 1 d . . . . .
H00E H 0.325887 0.729096 0.406263 0.069 Uiso 1 1 calc R U . . .
C00F C 0.7263(2) 0.5314(6) 0.5103(3) 0.0550(13) Uani 1 1 d . . . . .
C00G C 0.2334(2) 0.9309(7) 0.2906(3) 0.0673(16) Uani 1 1 d . . . . .
H00G H 0.196975 0.981269 0.279943 0.081 Uiso 1 1 calc R U . . .
C00H C 0.7114(3) 0.6306(7) 0.5545(3) 0.0648(15) Uani 1 1 d . . . . .
H00H H 0.741187 0.665638 0.591400 0.078 Uiso 1 1 calc R U . . .
C00I C 0.5706(2) 0.1726(7) 0.3536(3) 0.0655(15) Uani 1 1 d . . . . .
H00I H 0.559673 0.067968 0.335880 0.079 Uiso 1 1 calc R U . . .
C00J C 0.2563(2) 0.8524(8) 0.3489(3) 0.0686(16) Uani 1 1 d . . . . .
H00J H 0.234940 0.846819 0.377604 0.082 Uiso 1 1 calc R U . . .
C00K C 0.2637(2) 0.9355(7) 0.2480(3) 0.0664(15) Uani 1 1 d . . . . .
H00K H 0.247791 0.987848 0.207850 0.080 Uiso 1 1 calc R U . . .
C00L C 0.6432(3) 0.7679(8) 0.6031(3) 0.0755(17) Uani 1 1 d . . . . .
H00A H 0.632581 0.880816 0.591248 0.113 Uiso 1 1 calc R U . . .
H00B H 0.677537 0.765071 0.640917 0.113 Uiso 1 1 calc R U . . .
H00C H 0.611803 0.713147 0.612764 0.113 Uiso 1 1 calc R U . . .
C00M C 0.4298(2) 0.6547(9) 0.4012(3) 0.078(2) Uani 1 1 d . . . . .
H00M H 0.409547 0.643512 0.430747 0.094 Uiso 1 1 calc R U . . .
C00N C 0.7878(2) 0.4702(8) 0.5278(3) 0.0754(18) Uani 1 1 d . . . . .
H00F H 0.788601 0.352692 0.534739 0.113 Uiso 1 1 calc R U . . .
H00L H 0.811435 0.523991 0.567006 0.113 Uiso 1 1 calc R U . . .
H00N H 0.802797 0.494678 0.492900 0.113 Uiso 1 1 calc R U . . .
C00O C 0.5868(3) 0.2387(9) 0.2491(3) 0.085(2) Uani 1 1 d . . . . .
H00O H 0.566955 0.323001 0.218790 0.128 Uiso 1 1 calc R U . . .
H00P H 0.567025 0.134900 0.236675 0.128 Uiso 1 1 calc R U . . .
H00Q H 0.626177 0.228855 0.248876 0.128 Uiso 1 1 calc R U . . .
C00P C 0.4869(2) 0.6040(9) 0.4195(3) 0.081(2) Uani 1 1 d . . . . .
H00R H 0.503617 0.561033 0.461215 0.097 Uiso 1 1 calc R U . . .
C00Q C 0.5478(4) 0.0691(9) 0.4514(4) 0.105(3) Uani 1 1 d . . . . .
H00S H 0.562678 0.089319 0.497509 0.158 Uiso 1 1 calc R U . . .
H00T H 0.561299 -0.036597 0.441943 0.158 Uiso 1 1 calc R U . . .
H00U H 0.505929 0.069412 0.437207 0.158 Uiso 1 1 calc R U . . .
C00R C 0.4919(3) 0.6709(14) 0.3247(3) 0.127(4) Uani 1 1 d . . . . .
H00V H 0.512520 0.676469 0.295269 0.153 Uiso 1 1 calc R U . . .
C00S C 0.4360(3) 0.7247(14) 0.3038(3) 0.130(4) Uani 1 1 d . . . . .
H00W H 0.420473 0.766500 0.261722 0.156 Uiso 1 1 calc R U . . .

loop_
_atom_site_aniso_label
_atom_site_aniso_U_11
_atom_site_aniso_U_22
_atom_site_aniso_U_33
_atom_site_aniso_U_23
_atom_site_aniso_U_13
_atom_site_aniso_U_12
V01 0.0441(5) 0.0548(6) 0.0413(5) -0.0122(4) 0.0155(4) -0.0075(4)
O002 0.0516(19) 0.0455(19) 0.0406(16) -0.0091(14) 0.0187(14) -0.0070(15)
O003 0.059(2) 0.053(2) 0.0500(19) 0.0113(17) 0.0223(16) 0.0028(17)
O004 0.0420(18) 0.072(2) 0.0519(19) -0.0083(18) 0.0060(16) 0.0055(17)
O005 0.051(2) 0.081(3) 0.0438(18) -0.0187(18) 0.0127(16) -0.0007(18)
O006 0.070(2) 0.041(2) 0.074(2) -0.0032(17) 0.0317(19) -0.0117(17)
N007 0.044(2) 0.044(2) 0.039(2) -0.0054(17) 0.0157(17) 0.0025(17)
C008 0.041(2) 0.046(3) 0.037(2) -0.006(2) 0.0141(19) -0.003(2)
C009 0.042(2) 0.041(3) 0.047(2) -0.006(2) 0.016(2) -0.006(2)
C00A 0.033(2) 0.056(3) 0.053(3) -0.017(2) 0.009(2) 0.002(2)
C00B 0.043(3) 0.043(3) 0.087(4) 0.023(3) 0.020(3) 0.007(2)
C00C 0.072(4) 0.050(3) 0.045(3) -0.010(2) 0.019(3) -0.012(3)
C00D 0.048(3) 0.063(3) 0.063(3) 0.004(3) 0.020(2) 0.000(3)
C00E 0.052(3) 0.065(3) 0.064(3) -0.005(3) 0.030(3) 0.004(3)
C00F 0.053(3) 0.048(3) 0.059(3) 0.006(2) 0.010(3) -0.004(2)
C00G 0.040(3) 0.059(4) 0.100(5) -0.008(3) 0.019(3) 0.002(3)
C00H 0.067(4) 0.065(4) 0.049(3) -0.004(3) 0.000(3) -0.009(3)
C00I 0.070(4) 0.045(3) 0.082(4) -0.014(3) 0.025(3) -0.010(3)
C00J 0.050(3) 0.074(4) 0.091(4) -0.009(3) 0.036(3) 0.001(3)
C00K 0.050(3) 0.063(4) 0.079(4) 0.009(3) 0.010(3) 0.003(3)
C00L 0.098(5) 0.082(4) 0.046(3) -0.020(3) 0.022(3) 0.003(4)
C00M 0.058(3) 0.123(6) 0.071(4) 0.042(4) 0.043(3) 0.017(3)
C00N 0.052(3) 0.068(4) 0.093(4) 0.011(3) 0.005(3) 0.002(3)
C00O 0.082(4) 0.102(5) 0.079(4) -0.053(4) 0.034(3) -0.016(4)
C00P 0.053(3) 0.127(6) 0.071(4) 0.055(4) 0.031(3) 0.021(3)
C00Q 0.121(6) 0.071(5) 0.139(7) 0.031(4) 0.063(5) -0.010(4)
C00R 0.067(4) 0.283(12) 0.043(3) 0.041(5) 0.033(3) 0.075(6)
C00S 0.073(4) 0.285(12) 0.042(3) 0.047(5) 0.032(3) 0.083(6)

loop_
_atom_type_symbol
_atom_type_description
_atom_type_scat_dispersion_real
_atom_type_scat_dispersion_imag
_atom_type_scat_source
C C 0.0033 0.0016 'International Tables Vol C Tables 4.2.6.8 and 6.1.1.4'
H H 0.0000 0.0000 'International Tables Vol C Tables 4.2.6.8 and 6.1.1.4'
N N 0.0061 0.0033 'International Tables Vol C Tables 4.2.6.8 and 6.1.1.4'
O O 0.0106 0.0060 'International Tables Vol C Tables 4.2.6.8 and 6.1.1.4'
V V 0.3005 0.5294 'International Tables Vol C Tables 4.2.6.8 and 6.1.1.4'

loop_
_geom_angle_atom_site_label_1
_geom_angle_atom_site_label_2
_geom_angle_atom_site_label_3
_geom_angle
_geom_angle_site_symmetry_1
_geom_angle_site_symmetry_3
_geom_angle_publ_flag
O002 V01 O003 82.99(13) . . ?
O002 V01 N007 91.36(13) . . ?
O003 V01 N007 81.83(14) . . ?
O004 V01 O002 91.59(14) . . ?
O004 V01 O003 86.28(15) . . ?
O004 V01 O005 88.39(14) . . ?
O004 V01 N007 167.31(15) . . ?
O005 V01 O002 166.83(15) . . ?
O005 V01 O003 83.86(15) . . ?
O005 V01 N007 85.94(13) . . ?
O006 V01 O002 93.49(16) . . ?
O006 V01 O003 173.02(16) . . ?
O006 V01 O004 99.88(17) . . ?
O006 V01 O005 99.50(18) . . ?
O006 V01 N007 92.26(17) . . ?
C00A O002 V01 133.8(3) . . ?
C00B O003 V01 129.3(3) . . ?
C00F O004 V01 126.1(3) . . ?
C00C O005 V01 127.5(3) . . ?
C00P N007 V01 123.7(3) . . ?
C00R N007 V01 121.9(4) . . ?
C00R N007 C00P 114.0(4) . . ?
C00M C008 C009 123.3(4) . . ?
C00M C008 C00S 112.7(5) . . ?
C00S C008 C009 123.9(4) . . ?
C00D C009 C008 120.8(4) . . ?
C00E C009 C008 121.5(4) . . ?
C00E C009 C00D 117.7(5) . . ?
O002 C00A C00I 124.8(5) . . ?
O002 C00A C00O 115.1(5) . . ?
C00I C00A C00O 120.1(5) . . ?
O003 C00B C00I 124.2(5) . . ?
O003 C00B C00Q 116.1(6) . . ?
C00I C00B C00Q 119.7(6) . . ?
O005 C00C C00H 123.7(5) . . ?
O005 C00C C00L 116.3(5) . . ?
C00H C00C C00L 119.6(5) . . ?
C009 C00D H00D 119.8 . . ?
C00K C00D C009 120.5(5) . . ?
C00K C00D H00D 119.8 . . ?
C009 C00E H00E 119.7 . . ?
C00J C00E C009 120.6(5) . . ?
C00J C00E H00E 119.7 . . ?
O004 C00F C00H 124.8(5) . . ?
O004 C00F C00N 116.5(5) . . ?
C00H C00F C00N 118.6(5) . . ?
C00J C00G H00G 120.1 . . ?
C00K C00G H00G 120.1 . . ?
C00K C00G C00J 119.7(5) . . ?
C00C C00H H00H 117.6 . . ?
C00F C00H C00C 124.7(5) . . ?
C00F C00H H00H 117.6 . . ?
C00A C00I C00B 124.9(5) . . ?
C00A C00I H00I 117.6 . . ?
C00B C00I H00I 117.6 . . ?
C00E C00J H00J 119.6 . . ?
C00G C00J C00E 120.8(5) . . ?
C00G C00J H00J 119.6 . . ?
C00D C00K H00K 119.7 . . ?
C00G C00K C00D 120.7(6) . . ?
C00G C00K H00K 119.7 . . ?
C00C C00L H00A 109.5 . . ?
C00C C00L H00B 109.5 . . ?
C00C C00L H00C 109.5 . . ?
H00A C00L H00B 109.5 . . ?
H00A C00L H00C 109.5 . . ?
H00B C00L H00C 109.5 . . ?
C008 C00M H00M 118.8 . . ?
C008 C00M C00P 122.5(5) . . ?
C00P C00M H00M 118.8 . . ?
C00F C00N H00F 109.5 . . ?
C00F C00N H00L 109.5 . . ?
C00F C00N H00N 109.5 . . ?
H00F C00N H00L 109.5 . . ?
H00F C00N H00N 109.5 . . ?
H00L C00N H00N 109.5 . . ?
C00A C00O H00O 109.5 . . ?
C00A C00O H00P 109.5 . . ?
C00A C00O H00Q 109.5 . . ?
H00O C00O H00P 109.5 . . ?
H00O C00O H00Q 109.5 . . ?
H00P C00O H00Q 109.5 . . ?
N007 C00P C00M 123.6(5) . . ?
N007 C00P H00R 118.2 . . ?
C00M C00P H00R 118.2 . . ?
C00B C00Q H00S 109.5 . . ?
C00B C00Q H00T 109.5 . . ?
C00B C00Q H00U 109.5 . . ?
H00S C00Q H00T 109.5 . . ?
H00S C00Q H00U 109.5 . . ?
H00T C00Q H00U 109.5 . . ?
N007 C00R H00V 117.4 . . ?
N007 C00R C00S 125.3(5) . . ?
C00S C00R H00V 117.4 . . ?
C008 C00S C00R 121.9(5) . . ?
C008 C00S H00W 119.1 . . ?
C00R C00S H00W 119.1 . . ?

loop_
_geom_bond_atom_site_label_1
_geom_bond_atom_site_label_2
_geom_bond_distance
_geom_bond_site_symmetry_2
_geom_bond_publ_flag
V01 O002 1.991(3) . ?
V01 O003 2.136(4) . ?
V01 O004 1.966(3) . ?
V01 O005 1.978(3) . ?
V01 O006 1.604(3) . ?
V01 N007 2.155(4) . ?
O002 C00A 1.261(6) . ?
O003 C00B 1.255(6) . ?
O004 C00F 1.276(6) . ?
O005 C00C 1.248(6) . ?
N007 C00P 1.297(6) . ?
N007 C00R 1.283(7) . ?
C008 C009 1.464(6) . ?
C008 C00M 1.336(7) . ?
C008 C00S 1.348(7) . ?
C009 C00D 1.394(7) . ?
C009 C00E 1.385(6) . ?
C00A C00I 1.355(8) . ?
C00A C00O 1.502(7) . ?
C00B C00I 1.390(8) . ?
C00B C00Q 1.502(8) . ?
C00C C00H 1.389(8) . ?
C00C C00L 1.491(7) . ?
C00D H00D 0.9300 . ?
C00D C00K 1.378(7) . ?
C00E H00E 0.9300 . ?
C00E C00J 1.374(7) . ?
C00F C00H 1.385(8) . ?
C00F C00N 1.498(7) . ?
C00G H00G 0.9300 . ?
C00G C00J 1.361(8) . ?
C00G C00K 1.356(8) . ?
C00H H00H 0.9300 . ?
C00I H00I 0.9300 . ?
C00J H00J 0.9300 . ?
C00K H00K 0.9300 . ?
C00L H00A 0.9600 . ?
C00L H00B 0.9600 . ?
C00L H00C 0.9600 . ?
C00M H00M 0.9300 . ?
C00M C00P 1.373(7) . ?
C00N H00F 0.9600 . ?
C00N H00L 0.9600 . ?
C00N H00N 0.9600 . ?
C00O H00O 0.9600 . ?
C00O H00P 0.9600 . ?
C00O H00Q 0.9600 . ?
C00P H00R 0.9300 . ?
C00Q H00S 0.9600 . ?
C00Q H00T 0.9600 . ?
C00Q H00U 0.9600 . ?
C00R H00V 0.9300 . ?
C00R C00S 1.354(8) . ?
C00S H00W 0.9300 . ?

loop_
_geom_torsion_atom_site_label_1
_geom_torsion_atom_site_label_2
_geom_torsion_atom_site_label_3
_geom_torsion_atom_site_label_4
_geom_torsion
_geom_torsion_site_symmetry_1
_geom_torsion_site_symmetry_2
_geom_torsion_site_symmetry_3
_geom_torsion_site_symmetry_4
_geom_torsion_publ_flag
V01 O002 C00A C00I -0.7(7) . . . . ?
V01 O002 C00A C00O 178.6(4) . . . . ?
V01 O003 C00B C00I 1.9(7) . . . . ?
V01 O003 C00B C00Q -177.0(4) . . . . ?
V01 O004 C00F C00H 12.4(8) . . . . ?
V01 O004 C00F C00N -170.8(4) . . . . ?
V01 O005 C00C C00H -16.1(8) . . . . ?
V01 O005 C00C C00L 170.6(4) . . . . ?
V01 N007 C00P C00M 172.1(6) . . . . ?
V01 N007 C00R C00S -171.4(9) . . . . ?
O002 C00A C00I C00B 0.0(9) . . . . ?
O003 C00B C00I C00A -0.7(9) . . . . ?
O004 C00F C00H C00C 3.8(9) . . . . ?
O005 C00C C00H C00F -1.9(9) . . . . ?
N007 C00R C00S C008 -1.0(18) . . . . ?
C008 C009 C00D C00K -175.7(5) . . . . ?
C008 C009 C00E C00J 176.4(5) . . . . ?
C008 C00M C00P N007 -0.6(12) . . . . ?
C009 C008 C00M C00P -175.0(6) . . . . ?
C009 C008 C00S C00R 175.8(8) . . . . ?
C009 C00D C00K C00G -0.8(9) . . . . ?
C009 C00E C00J C00G -0.8(9) . . . . ?
C00D C009 C00E C00J -0.9(8) . . . . ?
C00E C009 C00D C00K 1.6(8) . . . . ?
C00J C00G C00K C00D -0.9(9) . . . . ?
C00K C00G C00J C00E 1.7(9) . . . . ?
C00L C00C C00H C00F 171.2(6) . . . . ?
C00M C008 C009 C00D 175.1(6) . . . . ?
C00M C008 C009 C00E -2.1(8) . . . . ?
C00M C008 C00S C00R -0.8(14) . . . . ?
C00N C00F C00H C00C -173.0(5) . . . . ?
C00O C00A C00I C00B -179.3(5) . . . . ?
C00P N007 C00R C00S 2.0(14) . . . . ?
C00Q C00B C00I C00A 178.2(6) . . . . ?
C00R N007 C00P C00M -1.2(11) . . . . ?
C00S C008 C009 C00D -1.1(9) . . . . ?
C00S C008 C009 C00E -178.3(7) . . . . ?
C00S C008 C00M C00P 1.6(11) . . . . ?
